data_2001436
loop_
_publ_author_name
'Rheingold, A. L.'

_publ_section_title
;
 A new polymorph of tetraruthenium tridecacarbonyl dihydride
;
_journal_issue 8
_journal_name_full 'Acta Crystallographica Section C'
_journal_page_first 1458
_journal_page_last 1461
_journal_paper_doi 10.1107/S0108270193000101
_journal_volume 49
_journal_year 1993
_chemical_formula_sum 'C13 H2 O13 Ru4'
_chemical_formula_weight 770.5
_symmetry_cell_setting monoclinic
_symmetry_space_group_name_Hall '-P 2ybc'
_symmetry_space_group_name_H-M 'P 1 21/c 1'
_atom_type_scat_source 'IntTabIV pp. 99, 149'
_cell_angle_alpha 90
_cell_angle_beta 91.01(3)
_cell_angle_gamma 90
_cell_formula_units_Z 8
_cell_length_a 23.125(7)
_cell_length_b 9.131(2)
_cell_length_c 19.360(5)
_cell_measurement_reflns_used 25
_cell_measurement_temperature 296
_cell_measurement_theta_max 12.5
_cell_measurement_theta_min 12
_cell_volume 4087.3(19)
_diffrn_measurement_device 'Siemens P4'
_diffrn_measurement_method 'Wyckoff \w'
_diffrn_radiation_type MoK\a
_diffrn_radiation_wavelength 0.71073
_diffrn_reflns_av_R_equivalents 0.056
_diffrn_reflns_limit_h_max 27
_diffrn_reflns_limit_h_min -27
_diffrn_reflns_limit_k_max 10
_diffrn_reflns_limit_k_min 0
_diffrn_reflns_limit_l_max 22
_diffrn_reflns_limit_l_min 0
_diffrn_reflns_number 7780
_diffrn_reflns_theta_max 25
_diffrn_standards_decay_% <2
_diffrn_standards_interval_count 197
_diffrn_standards_number 3
_exptl_absorpt_coefficient_mu 2.962
_exptl_absorpt_correction_T_max 0.206
_exptl_absorpt_correction_T_min 0.130
_exptl_absorpt_correction_type empirical
_exptl_crystal_colour 'dark red'
_exptl_crystal_density_diffrn 2.504
_exptl_crystal_description cube
_exptl_crystal_size_max 0.42
_exptl_crystal_size_mid 0.40
_exptl_crystal_size_min 0.36
_refine_diff_density_max 1.89
_refine_diff_density_min -1.06
_refine_ls_goodness_of_fit_obs 1.44
_refine_ls_number_parameters 541
_refine_ls_number_reflns 4937
_refine_ls_R_factor_obs 0.056
_refine_ls_shift/esd_max 0.001
_refine_ls_structure_factor_coef F
_refine_ls_weighting_details 'w = [\s^2^(F~o~)+0.0007F~o~^2^]^-1^'
_refine_ls_weighting_scheme calc
_refine_ls_wR_factor_obs 0.0635
_reflns_number_observed 4937
_reflns_number_total 7042
_reflns_observed_criterion F~o~>4.0\s(F~o~)
_cod_data_source_file st1022.cif
_cod_data_source_block st1022_structure_1_of_1
_cod_depositor_comments
;
The following automatic conversions were performed:

'_refine_ls_weighting_scheme' value '[\s^2^(F~o~)+0.0007F~o~^2^]^-1^'
was changed to 'calc'. New tag '_refine_ls_weighting_details' was
created. The value of the new tag was set to 'w =
[\s^2^(F~o~)+0.0007F~o~^2^]^-1^'.

Automatic conversion script
Id: cif_fix_values 3143 2015-03-26 13:38:13Z robertas 
;
_cod_original_cell_volume 4087.(2)
_cod_database_code 2001436

loop_
_atom_site_label
_atom_site_fract_x
_atom_site_fract_y
_atom_site_fract_z
_atom_site_U_iso_or_equiv
Ru(1) .44300(10) .27520(10) .42110(10) .0400(10)
Ru(2) .36680(10) .51540(10) .37570(10) .0410(10)
Ru(3) .32450(10) .23750(10) .40700(10) .0440(10)
Ru(4) .38500(10) .27730(10) .28550(10) .0440(10)
O(1) .4594(5) -.0551(9) .4316(6) .081(4)
O(2) .4354(6) .3044(13) .5748(5) .108(6)
O(3) .5712(5) .3453(14) .4177(7) .107(6)
O(4) .2545(5) .5937(13) .3040(6) .096(5)
O(5) .3538(5) .7706(9) .4762(5) .078(4)
O(6) .4416(6) .7092(11) .2880(7) .104(5)
O(7) .2986(5) .4618(10) .5179(5) .081(4)
O(8) .1974(5) .2335(13) .3632(9) .127(7)
O(9) .3180(6) .0573(12) .5378(6) .115(6)
O(10) .3390(4) -.0547(8) .3312(5) .074(4)
O(11) .2730(5) .3171(13) .2025(7) .114(6)
O(12) .4270(7) .0068(12) .2101(6) .132(7)
O(13) .4499(6) .4697(12) .1849(6) .108(6)
C(1) .4533(5) .0700(14) .4286(6) .046(4)
C(2) .4392(7) .2928(14) .5178(6) .065(5)
C(3) .5240(6) .3207(16) .4182(8) .068(5)
C(4) .2966(7) .5637(14) .3295(7) .063(5)
C(5) .3595(6) .6754(12) .4407(6) .053(4)
C(6) .4144(6) .6312(12) .3194(8) .060(5)
C(7) .3146(6) .4095(12) .4683(7) .056(5)
C(8) .2451(7) .2365(14) .3807(9) .073(6)
C(9) .3193(6) .1224(13) .4876(8) .068(5)
C(10) .3400(6) .0668(14) .3521(7) .063(5)
C(11) .3150(7) .3001(14) .2323(8) .076(6)
C(12) .4114(7) .1072(16) .2359(8) .078(6)
C(13) .4255(7) .4029(15) .2241(7) .066(5)
Ru(1') .11470(10) .74710(10) .22610(10) .0350(10)
Ru(2') .19000(10) .69050(10) .10800(10) .0380(10)
Ru(3') .12780(10) .94920(10) .12030(10) .0440(10)
Ru(4') .06930(10) .68750(10) .08680(10) .0400(10)
O(1') .0120(5) .9147(14) .2812(6) .101(5)
O(2') .1977(5) .9109(10) .3222(5) .087(4)
O(3') .1080(5) .4836(10) .3239(6) .083(4)
O(4') .2161(5) .7632(12) -.0408(5) .083(4)
O(5') .3156(4) .6769(13) .1570(6) .086(5)
O(6') .1926(4) .3642(10) .0796(6) .081(4)
O(7') .2526(4) .9924(9) .1688(6) .075(4)
O(8') .1518(5) 1.1023(12) -.0158(6) .096(5)
O(9') .1125(7) 1.2110(12) .2130(6) .119(6)
O(10') -.0006(5) 1.0045(11) .0890(8) .109(6)
O(11') .0796(5) .7256(12) -.0673(5) .079(4)
O(12') -.0613(4) .6837(14) .0925(6) .099(5)
O(13') .0629(5) .3559(10) .0723(6) .081(4)
C(1') .0500(6) .8497(15) .2599(7) .064(5)
C(2') .1672(5) .8495(12) .2859(6) .048(4)
C(3') .1091(5) .5776(13) .2873(7) .052(4)
C(4') .2057(6) .7362(14) .0144(7) .055(5)
C(5') .2691(5) .6859(13) .1364(7) .052(4)
C(6') .1903(5) .4895(14) .0906(7) .057(5)
C(7') .2101(6) .9453(12) .1470(7) .056(5)
C(8') .1427(7) 1.0455(12) .0353(7) .061(5)
C(9') .1177(7) 1.1150(13) .1770(7) .075(6)
C(10') .0452(7) .9515(15) .0997(7) .071(6)
C(11') .0753(6) .7125(13) -.0105(7) .054(5)
C(12') -.0127(5) .6892(16) .0901(7) .062(5)
C(13') .0687(5) .4831(13) .0773(7) .052(4)

loop_
_geom_angle_atom_site_label_1
_geom_angle_atom_site_label_2
_geom_angle_atom_site_label_3
_geom_angle
_geom_angle_publ_flag
Ru Ru Ru 60(4) yes
Ru C O 177(2) yes
Ru(2) Ru(1) C(1) 146.6(3) yes
Ru(3) Ru(1) C(1) 90.4(4) yes
Ru(4) Ru(1) C(1) 97.5(3) yes
Ru(2) Ru(1) C(2) 101.3(4) yes
Ru(3) Ru(1) C(2) 92.6(5) yes
Ru(4) Ru(1) C(2) 149.6(5) yes
C(1) Ru(1) C(2) 90.9(5) yes
Ru(2) Ru(1) C(3) 114.2(4) yes
Ru(3) Ru(1) C(3) 170.9(4) yes
Ru(4) Ru(1) C(3) 113.9(4) yes
C(1) Ru(1) C(3) 95.5(6) yes
C(2) Ru(1) C(3) 94.2(7) yes
Ru(1) Ru(2) C(4) 145.1(4) yes
Ru(3) Ru(2) C(4) 90.7(4) yes
Ru(4) Ru(2) C(4) 91.3(4) yes
Ru(1) Ru(2) C(5) 115.3(4) yes
Ru(3) Ru(2) C(5) 120.7(4) yes
Ru(4) Ru(2) C(5) 176.0(4) yes
C(4) Ru(2) C(5) 92.7(6) yes
Ru(1) Ru(2) C(6) 103.8(4) yes
Ru(3) Ru(2) C(6) 147.7(4) yes
Ru(4) Ru(2) C(6) 88.8(4) yes
C(4) Ru(2) C(6) 95.7(6) yes
C(5) Ru(2) C(6) 90.6(5) yes
Ru(1) Ru(2) C(7) 77.4(3) yes
Ru(3) Ru(2) C(7) 44.2(3) yes
Ru(4) Ru(2) C(7) 103.6(3) yes
C(4) Ru(2) C(7) 90.5(5) yes
C(5) Ru(2) C(7) 76.5(5) yes
C(6) Ru(2) C(7) 166.0(5) yes
Ru(1) Ru(3) C(7) 88.1(4) yes
Ru(2) Ru(3) C(7) 56.9(4) yes
Ru(4) Ru(3) C(7) 117.8(4) yes
Ru(1) Ru(3) C(8) 168.0(5) yes
Ru(2) Ru(3) C(8) 106.8(4) yes
Ru(4) Ru(3) C(8) 105.8(5) yes
C(7) Ru(3) C(8) 92.5(6) yes
Ru(1) Ru(3) C(9) 93.7(4) yes
Ru(2) Ru(3) C(9) 135.5(4) yes
Ru(4) Ru(3) C(9) 144.3(4) yes
C(7) Ru(3) C(9) 86.4(5) yes
C(8) Ru(3) C(9) 98.3(6) yes
Ru(1) Ru(3) C(10) 87.8(4) yes
Ru(2) Ru(3) C(10) 123.2(4) yes
Ru(4) Ru(3) C(10) 62.5(4) yes
C(7) Ru(3) C(10) 175.0(6) yes
C(8) Ru(3) C(10) 92.1(6) yes
C(9) Ru(3) C(10) 91.2(6) yes
Ru(1) Ru(4) C(10) 74.1(3) yes
Ru(2) Ru(4) C(10) 101.6(3) yes
Ru(3) Ru(4) C(10) 42.0(3) yes
Ru(1) Ru(4) C(11) 148.5(5) yes
Ru(2) Ru(4) C(11) 96.6(4) yes
Ru(3) Ru(4) C(11) 92.1(5) yes
C(10) Ru(4) C(11) 90.3(5) yes
Ru(1) Ru(4) C(12) 107.2(5) yes
Ru(2) Ru(4) C(12) 168.0(5) yes
Ru(3) Ru(4) C(12) 118.9(4) yes
C(10) Ru(4) C(12) 77.3(5) yes
C(11) Ru(4) C(12) 95.3(6) yes
Ru(1) Ru(4) C(13) 109.9(4) yes
Ru(2) Ru(4) C(13) 90.2(4) yes
Ru(3) Ru(4) C(13) 149.8(4) yes
C(10) Ru(4) C(13) 167.9(5) yes
C(11) Ru(4) C(13) 91.1(6) yes
C(12) Ru(4) C(13) 90.6(6) yes
Ru(2) C(7) Ru(3) 78.9(5) yes
Ru(2) C(7) O(7) 129.8(9) yes
Ru(3) C(7) O(7) 151.4(10) yes
Ru(3) C(10) Ru(4) 75.5(4) yes
Ru(3) C(10) O(10) 161.4(12) yes
Ru(4) C(10) O(10) 122.7(10) yes
Ru Ru Ru(av.) 60(4) yes
Ru C O(term.)(av.) 176(4) yes
Ru(2') Ru(1') C(1') 146.9(4) yes
Ru(3') Ru(1') C(1') 91.4(4) yes
Ru(4') Ru(1') C(1') 97.9(4) yes
Ru(2') Ru(1') C(2') 100.3(4) yes
Ru(3') Ru(1') C(2') 92.6(4) yes
Ru(4') Ru(1') C(2') 149.8(4) yes
C(1') Ru(1') C(2') 92.6(6) yes
Ru(2') Ru(1') C(3') 112.2(4) yes
Ru(3') Ru(1') C(3') 169.2(4) yes
Ru(4') Ru(1') C(3') 112.6(4) yes
C(1') Ru(1') C(3') 97.0(5) yes
C(2') Ru(1') C(3') 93.9(5) yes
Ru(1') Ru(2') C(4') 145.9(4) yes
Ru(3') Ru(2') C(4') 90.2(4) yes
Ru(4') Ru(2') C(4') 94.0(4) yes
Ru(1') Ru(2') C(5') 111.0(4) yes
Ru(3') Ru(2') C(5') 119.4(4) yes
Ru(4') Ru(2') C(5') 171.4(4) yes
C(4') Ru(2') C(5') 94.6(6) yes
Ru(1') Ru(2') C(6') 108.5(4) yes
Ru(3') Ru(2') C(6') 148.9(4) yes
Ru(4') Ru(2') C(6') 88.4(4) yes
C(4') Ru(2') C(6') 92.4(6) yes
C(5') Ru(2') C(6') 91.3(5) yes
Ru(1') Ru(2') C(7') 73.1(3) yes
Ru(3') Ru(2') C(7') 43.4(3) yes
Ru(4') Ru(2') C(7') 103.5(3) yes
C(4') Ru(2') C(7') 92.6(5) yes
C(5') Ru(2') C(7') 76.0(5) yes
C(6') Ru(2') C(7') 166.7(5) yes
Ru(1') Ru(3') C(7') 84.9(4) yes
Ru(2') Ru(3') C(7') 60.4(3) yes
Ru(4') Ru(3') C(7') 120.3(3) yes
Ru(1') Ru(3') C(8') 165.6(4) yes
Ru(2') Ru(3') C(8') 102.5(4) yes
Ru(4') Ru(3') C(8') 106.6(4) yes
C(7') Ru(3') C(8') 92.7(6) yes
Ru(1') Ru(3') C(9') 95.0(4) yes
Ru(2') Ru(3') C(9') 143.3(5) yes
Ru(4') Ru(3') C(9') 138.7(5) yes
C(7') Ru(3') C(9') 89.5(6) yes
C(8') Ru(3') C(9') 99.1(5) yes
Ru(1') Ru(3') C(10') 92.2(4) yes
Ru(2') Ru(3') C(10') 119.9(4) yes
Ru(4') Ru(3') C(10') 59.7(4) yes
C(7') Ru(3') C(10') 176.6(6) yes
C(8') Ru(3') C(10') 90.5(6) yes
C(9') Ru(3') C(10') 88.9(7) yes
Ru(1') Ru(4') C(10') 78.8(3) yes
Ru(2') Ru(4') C(10') 101.5(4) yes
Ru(3') Ru(4') C(10') 42.5(4) yes
Ru(1') Ru(4') C(11') 149.0(4) yes
Ru(2') Ru(4') C(11') 93.1(4) yes
Ru(3') Ru(4') C(11') 94.8(4) yes
C(10') Ru(4') C(11') 90.2(5) yes
Ru(1') Ru(4') C(12') 108.0(4) yes
Ru(2') Ru(4') C(12') 169.6(4) yes
Ru(3') Ru(4') C(12') 117.5(4) yes
C(10') Ru(4') C(12') 76.3(6) yes
C(11') Ru(4') C(12') 97.1(6) yes
Ru(1') Ru(4') C(13') 106.1(4) yes
Ru(2') Ru(4') C(13') 91.7(4) yes
Ru(3') Ru(4') C(13') 150.4(4) yes
C(10') Ru(4') C(13') 166.7(5) yes
C(11') Ru(4') C(13') 91.3(5) yes
C(12') Ru(4') C(13') 90.4(6) yes
Ru(2') C(7') Ru(3') 76.2(4) yes
Ru(2') C(7') O(7') 128.2(9) yes
Ru(3') C(7') O(7') 155.6(10) yes
Ru(3') C(10') Ru(4') 77.9(5) yes
Ru(3') C(10') O(10') 156.4(12) yes
Ru(4') C(10') O(10') 125.6(11) yes

loop_
_geom_bond_atom_site_label_1
_geom_bond_atom_site_label_2
_geom_bond_distance
_geom_bond_publ_flag
Ru(1) Ru(2) 2.9380(10) yes
Ru(1) Ru(3) 2.772(2) yes
Ru(1) Ru(4) 2.928(2) yes
Ru(1) C(1) 1.894(13) yes
Ru(1) C(2) 1.881(13) yes
Ru(1) C(3) 1.919(14) yes
Ru(2) Ru(3) 2.7900(10) yes
Ru(2) Ru(4) 2.8250(10) yes
Ru(2) C(4) 1.893(15) yes
Ru(2) C(5) 1.937(12) yes
Ru(2) C(6) 1.887(13) yes
Ru(2) C(7) 2.383(13) yes
Ru(3) Ru(4) 2.782(2) yes
Ru(3) C(7) 1.983(12) yes
Ru(3) C(8) 1.896(15) yes
Ru(3) C(9) 1.888(14) yes
Ru(3) C(10) 1.924(14) yes
Ru(4) C(10) 2.548(14) yes
Ru(4) C(11) 1.914(16) yes
Ru(4) C(12) 1.931(15) yes
Ru(4) C(13) 1.909(14) yes
O(1) C(1) 1.152(15) yes
O(2) C(2) 1.115(17) yes
O(3) C(3) 1.115(18) yes
O(4) C(4) 1.118(18) yes
O(5) C(5) 1.118(15) yes
O(6) C(6) 1.134(17) yes
O(7) C(7) 1.141(17) yes
O(8) C(8) 1.147(19) yes
O(9) C(9) 1.139(18) yes
O(10) C(10) 1.181(16) yes
O(11) C(11) 1.13(2) yes
O(12) C(12) 1.108(19) yes
O(13) C(13) 1.132(19) yes
Ru(1') Ru(2') 2.9440(10) yes
Ru(1') Ru(3') 2.7780(10) yes
Ru(1') Ru(4') 2.9280(10) yes
Ru(1') C(1') 1.892(14) yes
Ru(1') C(2') 1.907(12) yes
Ru(1') C(3') 1.955(12) yes
Ru(2') Ru(3') 2.7780(10) yes
Ru(2') Ru(4') 2.8140(10) yes
Ru(2') C(4') 1.900(13) yes
Ru(2') C(5') 1.903(12) yes
Ru(2') C(6') 1.865(13) yes
Ru(2') C(7') 2.488(14) yes
Ru(3') Ru(4') 2.8170(10) yes
Ru(3') C(7') 1.964(14) yes
Ru(3') C(8') 1.902(13) yes
Ru(3') C(9') 1.887(13) yes
Ru(3') C(10') 1.945(16) yes
Ru(4') C(10') 2.488(14) yes
Ru(4') C(11') 1.905(13) yes
Ru(4') C(12') 1.898(13) yes
Ru(4') C(13') 1.875(12) yes
O(1') C(1') 1.143(18) yes
O(2') C(2') 1.135(16) yes
O(3') C(3') 1.114(16) yes
O(4') C(4') 1.128(16) yes
O(5') C(5') 1.144(16) yes
O(6') C(6') 1.165(16) yes
O(7') C(7') 1.146(17) yes
O(8') C(8') 1.141(17) yes
O(9') C(9') 1.126(17) yes
O(10') C(10') 1.179(19) yes
O(11') C(11') 1.113(16) yes
O(12') C(12') 1.126(16) yes
O(13') C(13') 1.173(15) yes
